data_4105428
loop_
_publ_author_name
'David D. Schnaars'
'Guang Wu'
'Trevor W. Hayton'

_publ_contact_author_email hayton@chem.ucsb.edu
_publ_contact_author_name 'Trevor W Hayton'
_publ_section_title
;
 Reduction of Pentavalent Uranyl to U(IV) Facilitated by Oxo
 Functionalization
;
_journal_name_full 'Journal of the American Chemical Society'
_journal_page_first 17532
_journal_page_last 17533
_journal_paper_doi 10.1021/ja906880d
_journal_volume 131
_journal_year 2009
_chemical_formula_sum 'C94 H85 B2 Cl2 Co F30 N O4 U'
_chemical_formula_weight 2252.11
_chemical_name_systematic
; 
 ? 
;
_space_group_IT_number 2
_symmetry_cell_setting triclinic
_symmetry_space_group_name_Hall '-P 1'
_symmetry_space_group_name_H-M 'P -1'
_atom_sites_solution_hydrogens geom
_atom_sites_solution_primary direct
_atom_sites_solution_secondary difmap
_audit_creation_method SHELXL-97
_cell_angle_alpha 100.010(2)
_cell_angle_beta 97.933(2)
_cell_angle_gamma 91.626(2)
_cell_formula_units_Z 2
_cell_length_a 13.443(2)
_cell_length_b 16.074(2)
_cell_length_c 21.500(3)
_cell_measurement_temperature 150(2)
_cell_volume 4524.7(11)
_computing_structure_refinement 'SHELXL-97 (Sheldrick, 1997)'
_computing_structure_solution 'SHELXS-97 (Sheldrick, 1990)'
_diffrn_ambient_temperature 150(2)
_diffrn_measured_fraction_theta_full 0.942
_diffrn_measured_fraction_theta_max 0.942
_diffrn_measurement_device_type 'CCD Area Detector'
_diffrn_measurement_method 'omega scan'
_diffrn_radiation_monochromator graphite
_diffrn_radiation_source 'fine-focus sealed tube'
_diffrn_radiation_type MoK\a
_diffrn_radiation_wavelength 0.71073
_diffrn_reflns_av_R_equivalents 0.0809
_diffrn_reflns_av_sigmaI/netI 0.2035
_diffrn_reflns_limit_h_max 16
_diffrn_reflns_limit_h_min -16
_diffrn_reflns_limit_k_max 19
_diffrn_reflns_limit_k_min -20
_diffrn_reflns_limit_l_max 27
_diffrn_reflns_limit_l_min -27
_diffrn_reflns_number 37164
_diffrn_reflns_theta_full 26.73
_diffrn_reflns_theta_max 26.73
_diffrn_reflns_theta_min 0.97
_exptl_absorpt_coefficient_mu 2.144
_exptl_absorpt_correction_T_max 0.32753
_exptl_absorpt_correction_T_min 0.25815
_exptl_absorpt_correction_type empirical
_exptl_absorpt_process_details 'psi scan'
_exptl_crystal_colour Orange
_exptl_crystal_density_diffrn 1.653
_exptl_crystal_description Block
_exptl_crystal_F_000 2242
_exptl_crystal_size_max 0.25
_exptl_crystal_size_mid 0.15
_exptl_crystal_size_min 0.15
_refine_diff_density_max 2.160
_refine_diff_density_min -0.624
_refine_diff_density_rms 0.179
_refine_ls_extinction_method none
_refine_ls_goodness_of_fit_ref 0.887
_refine_ls_hydrogen_treatment constr
_refine_ls_matrix_type full
_refine_ls_number_parameters 1197
_refine_ls_number_reflns 18084
_refine_ls_number_restraints 49
_refine_ls_restrained_S_all 0.908
_refine_ls_R_factor_all 0.1410
_refine_ls_R_factor_gt 0.0640
_refine_ls_shift/su_max 0.100
_refine_ls_shift/su_mean 0.001
_refine_ls_structure_factor_coef Fsqd
_refine_ls_weighting_details 'calc w=1/[\s^2^(Fo^2^)+(0.0812P)^2^+0.0000P] where P=(Fo^2^+2Fc^2^)/3'
_refine_ls_weighting_scheme calc
_refine_ls_wR_factor_gt 0.1553
_refine_ls_wR_factor_ref 0.1868
_reflns_number_gt 8421
_reflns_number_total 18084
_reflns_threshold_expression >2sigma(I)
_cod_data_source_file ja906880d_si_002_1.cif
_cod_data_source_block 5
_cod_original_cell_volume 4524.7(12)
_cod_database_code 4105428

loop_
_symmetry_equiv_pos_as_xyz
'x, y, z'
'-x, -y, -z'

loop_
_atom_site_label
_atom_site_type_symbol
_atom_site_fract_x
_atom_site_fract_y
_atom_site_fract_z
_atom_site_U_iso_or_equiv
_atom_site_adp_type
_atom_site_occupancy
_atom_site_symmetry_multiplicity
_atom_site_calc_flag
_atom_site_refinement_flags
C64 C 0.6933(16) 0.8645(16) 0.9715(11) 0.166(9) Uani 1 1 d U
C93B C 0.550(2) 0.833(6) 0.057(4) 0.242(19) Uiso 0.30 1 d PD
B2 B 0.5254(8) 0.7488(7) 0.6617(5) 0.032(3) Uani 1 1 d .
B1 B 0.9492(9) 0.7726(7) 0.8386(5) 0.035(3) Uani 1 1 d .
C85 C 0.8395(9) 0.5230(8) 0.1913(6) 0.069(4) Uani 1 1 d .
H85A H 0.8043 0.4685 0.1745 0.082 Uiso 1 1 calc R
H85B H 0.8849 0.5173 0.2293 0.082 Uiso 1 1 calc R
C37 C 0.6383(7) 0.5698(6) 0.8561(4) 0.031(2) Uani 1 1 d .
C53 C 0.6571(7) 0.4906(6) 0.6840(4) 0.033(2) Uani 1 1 d .
H53 H 0.6307 0.4431 0.6545 0.039 Uiso 1 1 calc R
C47 C 0.5866(7) 0.4173(6) 0.7609(5) 0.035(2) Uani 1 1 d .
C19 C 0.5990(7) 0.7549(6) 0.6068(4) 0.033(2) Uani 1 1 d .
C20 C 0.7019(7) 0.7737(6) 0.6200(5) 0.036(2) Uani 1 1 d .
C52 C 0.6198(8) 0.3851(6) 0.8147(5) 0.045(3) Uani 1 1 d .
H52 H 0.6717 0.4135 0.8445 0.054 Uiso 1 1 calc R
C38 C 0.5436(8) 0.5851(6) 0.8732(5) 0.041(3) Uani 1 1 d .
C39 C 0.5349(8) 0.5938(7) 0.9373(5) 0.053(3) Uani 1 1 d .
H39 H 0.4714 0.6011 0.9495 0.063 Uiso 1 1 calc R
C42 C 0.7210(7) 0.5653(6) 0.9024(5) 0.037(2) Uani 1 1 d .
C55 C 0.7554(7) 0.5300(6) 0.6003(4) 0.029(2) Uani 1 1 d .
C14 C 1.0057(7) 0.6679(6) 0.7423(4) 0.033(2) Uani 1 1 d .
C13 C 0.9971(7) 0.7519(6) 0.7711(4) 0.031(2) Uani 1 1 d .
C7 C 1.0179(7) 0.7325(6) 0.8964(4) 0.036(2) Uani 1 1 d .
C36 C 0.3722(7) 0.6561(7) 0.6808(4) 0.036(2) Uani 1 1 d .
C26 C 0.5196(8) 0.9140(6) 0.6948(5) 0.041(3) Uani 1 1 d .
C60 C 0.8283(7) 0.5827(6) 0.5887(4) 0.036(2) Uani 1 1 d .
H60 H 0.8506 0.6306 0.6190 0.043 Uiso 1 1 calc R
C25 C 0.4681(7) 0.8392(6) 0.6651(4) 0.034(2) Uani 1 1 d .
C15 C 1.0407(7) 0.6429(6) 0.6862(5) 0.038(3) Uani 1 1 d .
C31 C 0.4480(7) 0.6630(6) 0.6440(4) 0.032(2) Uani 1 1 d .
C48 C 0.5086(7) 0.3732(7) 0.7169(5) 0.043(3) Uani 1 1 d .
H48 H 0.4873 0.3935 0.6796 0.051 Uiso 1 1 calc R
C18 C 1.0286(7) 0.8084(6) 0.7358(5) 0.037(3) Uani 1 1 d .
C34 C 0.3354(8) 0.5088(7) 0.6410(5) 0.043(3) Uani 1 1 d .
C6 C 1.0184(9) 0.9274(7) 0.9009(5) 0.046(3) Uani 1 1 d .
C2 C 0.8564(8) 0.9176(6) 0.8504(5) 0.038(3) Uani 1 1 d .
C76 C 1.0256(8) 0.3017(7) 0.6781(5) 0.045(3) Uani 1 1 d .
C54 C 0.7158(7) 0.5485(6) 0.6623(5) 0.035(2) Uani 1 1 d .
C1 C 0.9404(8) 0.8745(6) 0.8629(4) 0.036(2) Uani 1 1 d .
C45 C 0.8236(7) 0.5466(6) 0.8834(5) 0.043(3) Uani 1 1 d .
H45A H 0.8190 0.4940 0.8539 0.064 Uiso 1 1 calc R
H45B H 0.8703 0.5427 0.9207 0.064 Uiso 1 1 calc R
H45C H 0.8465 0.5913 0.8636 0.064 Uiso 1 1 calc R
C58 C 0.8405(7) 0.4938(7) 0.4884(5) 0.044(3) Uani 1 1 d .
H58 H 0.8709 0.4809 0.4518 0.053 Uiso 1 1 calc R
C33 C 0.4123(8) 0.5122(6) 0.6028(5) 0.044(3) Uani 1 1 d .
C77 C 0.9440(8) 0.3253(7) 0.7136(5) 0.048(3) Uani 1 1 d .
C17 C 1.0656(8) 0.7857(7) 0.6787(5) 0.044(3) Uani 1 1 d .
C51 C 0.5748(9) 0.3081(7) 0.8249(5) 0.051(3) Uani 1 1 d .
H51 H 0.5976 0.2849 0.8606 0.061 Uiso 1 1 calc R
C32 C 0.4663(7) 0.5882(6) 0.6057(4) 0.034(2) Uani 1 1 d .
C56 C 0.7225(8) 0.4586(6) 0.5541(5) 0.041(3) Uani 1 1 d .
H56 H 0.6708 0.4228 0.5605 0.049 Uiso 1 1 calc R
C66 C 0.8253(10) 0.1857(7) 0.5925(6) 0.060(3) Uani 1 1 d .
C29 C 0.3311(8) 0.9283(8) 0.6350(6) 0.054(3) Uani 1 1 d .
C46 C 0.6332(7) 0.4970(6) 0.7475(4) 0.034(2) Uani 1 1 d .
C59 C 0.8706(7) 0.5667(7) 0.5324(5) 0.043(3) Uani 1 1 d .
H59 H 0.9187 0.6047 0.5245 0.051 Uiso 1 1 calc R
C57 C 0.7658(7) 0.4407(6) 0.4991(5) 0.040(3) Uani 1 1 d .
H57 H 0.7442 0.3924 0.4691 0.048 Uiso 1 1 calc R
C79 C 1.0225(8) 0.2183(7) 0.7567(6) 0.054(3) Uani 1 1 d .
C8 C 0.9782(8) 0.7226(6) 0.9505(5) 0.041(3) Uani 1 1 d .
C30 C 0.3707(8) 0.8506(6) 0.6352(5) 0.045(3) Uani 1 1 d .
C75 C 1.0755(8) 0.2355(7) 0.7059(5) 0.049(3) Uani 1 1 d .
C50 C 0.4962(9) 0.2690(7) 0.7799(6) 0.054(3) Uani 1 1 d .
H50 H 0.4655 0.2192 0.7862 0.065 Uiso 1 1 calc R
C35 C 0.3170(7) 0.5817(7) 0.6783(5) 0.039(3) Uani 1 1 d .
C22 C 0.7190(10) 0.7696(7) 0.5103(5) 0.054(3) Uani 1 1 d .
C24 C 0.5597(8) 0.7457(6) 0.5414(5) 0.041(3) Uani 1 1 d .
C21 C 0.7628(8) 0.7799(7) 0.5733(6) 0.049(3) Uani 1 1 d .
C67 C 0.7830(9) 0.1589(8) 0.6415(6) 0.061(3) Uani 1 1 d .
C68 C 0.8386(10) 0.0928(8) 0.6627(6) 0.060(3) Uani 1 1 d .
C11 C 1.1662(10) 0.6682(8) 0.9450(6) 0.062(3) Uani 1 1 d .
C69 C 0.9158(9) 0.0779(7) 0.6252(6) 0.052(3) Uani 1 1 d .
C41 C 0.7055(8) 0.5759(7) 0.9657(5) 0.047(3) Uani 1 1 d .
H41 H 0.7597 0.5716 0.9967 0.056 Uiso 1 1 calc R
C4 C 0.9239(12) 1.0497(7) 0.9099(6) 0.059(4) Uani 1 1 d .
C49 C 0.4626(9) 0.3006(7) 0.7273(6) 0.055(3) Uani 1 1 d .
H49 H 0.4088 0.2735 0.6984 0.066 Uiso 1 1 calc R
C5 C 1.0104(11) 1.0130(7) 0.9238(5) 0.056(3) Uani 1 1 d .
C3 C 0.8464(10) 1.0023(7) 0.8728(5) 0.047(3) Uani 1 1 d .
C23 C 0.6183(9) 0.7512(7) 0.4934(5) 0.045(3) Uani 1 1 d .
C78 C 0.9427(8) 0.2726(8) 0.7607(5) 0.056(3) Uani 1 1 d .
C9 C 1.0254(9) 0.6875(7) 0.9994(5) 0.047(3) Uani 1 1 d .
C43 C 0.4551(8) 0.5878(8) 0.8241(5) 0.059(3) Uani 1 1 d .
H43A H 0.4330 0.5312 0.8034 0.088 Uiso 1 1 calc R
H43B H 0.4733 0.6195 0.7931 0.088 Uiso 1 1 calc R
H43C H 0.4017 0.6143 0.8442 0.088 Uiso 1 1 calc R
C81 C 1.0595(9) 0.3438(7) 0.6289(5) 0.058(3) Uani 1 1 d .
H81A H 1.0958 0.3962 0.6487 0.087 Uiso 1 1 calc R
H81B H 1.0022 0.3551 0.6002 0.087 Uiso 1 1 calc R
H81C H 1.1026 0.3079 0.6055 0.087 Uiso 1 1 calc R
C16 C 1.0720(7) 0.7019(7) 0.6543(5) 0.042(3) Uani 1 1 d .
C12 C 1.1134(8) 0.7036(7) 0.8951(5) 0.049(3) Uani 1 1 d .
C27 C 0.4826(8) 0.9924(7) 0.6968(6) 0.054(3) Uani 1 1 d .
C82 C 0.8752(9) 0.3942(7) 0.7055(6) 0.062(3) Uani 1 1 d .
H82A H 0.8094 0.3775 0.7130 0.093 Uiso 1 1 calc R
H82B H 0.8715 0.4053 0.6628 0.093 Uiso 1 1 calc R
H82C H 0.9000 0.4444 0.7354 0.093 Uiso 1 1 calc R
C65 C 0.9069(10) 0.1327(9) 0.5817(6) 0.066(4) Uani 1 1 d .
C10 C 1.1210(10) 0.6576(7) 0.9953(6) 0.058(3) Uani 1 1 d .
C44 C 0.6024(11) 0.6053(10) 1.0532(6) 0.093(5) Uani 1 1 d .
H44A H 0.6281 0.5585 1.0716 0.139 Uiso 1 1 calc R
H44B H 0.5323 0.6091 1.0570 0.139 Uiso 1 1 calc R
H44C H 0.6385 0.6567 1.0754 0.139 Uiso 1 1 calc R
C28 C 0.3883(10) 1.0017(7) 0.6651(7) 0.063(4) Uani 1 1 d .
C40 C 0.6153(9) 0.5922(8) 0.9840(5) 0.054(3) Uani 1 1 d .
C80 C 1.1698(8) 0.1938(8) 0.6866(6) 0.063(4) Uani 1 1 d .
H80A H 1.1798 0.2048 0.6454 0.095 Uiso 1 1 calc R
H80B H 1.1620 0.1339 0.6849 0.095 Uiso 1 1 calc R
H80C H 1.2270 0.2165 0.7174 0.095 Uiso 1 1 calc R
C83 C 0.8715(9) 0.2783(9) 0.8093(6) 0.076(4) Uani 1 1 d .
H83A H 0.8626 0.2240 0.8211 0.113 Uiso 1 1 calc R
H83B H 0.8078 0.2958 0.7914 0.113 Uiso 1 1 calc R
H83C H 0.8988 0.3189 0.8464 0.113 Uiso 1 1 calc R
C84 C 1.0543(11) 0.1553(9) 0.8002(6) 0.089(5) Uani 1 1 d .
H84A H 1.0968 0.1841 0.8378 0.133 Uiso 1 1 calc R
H84B H 1.0904 0.1117 0.7780 0.133 Uiso 1 1 calc R
H84C H 0.9957 0.1304 0.8122 0.133 Uiso 1 1 calc R
C73 C 0.8146(12) 0.0438(10) 0.7126(7) 0.106(6) Uani 1 1 d .
H73A H 0.7728 0.0759 0.7396 0.159 Uiso 1 1 calc R
H73B H 0.8759 0.0330 0.7380 0.159 Uiso 1 1 calc R
H73C H 0.7799 -0.0090 0.6923 0.159 Uiso 1 1 calc R
C61 C 0.5325(10) 0.8383(10) 0.8578(6) 0.088(5) Uani 1 1 d U
H61A H 0.5153 0.8319 0.8118 0.105 Uiso 1 1 calc R
H61B H 0.5503 0.8977 0.8741 0.105 Uiso 1 1 calc R
C63 C 0.6524(12) 0.7895(12) 0.9337(7) 0.110(6) Uani 1 1 d U
H63A H 0.7026 0.7475 0.9354 0.132 Uiso 1 1 calc R
H63B H 0.5962 0.7703 0.9523 0.132 Uiso 1 1 calc R
C70 C 0.9710(13) 0.1354(10) 0.5287(7) 0.120(7) Uani 1 1 d .
H70A H 1.0393 0.1253 0.5438 0.180 Uiso 1 1 calc R
H70B H 0.9683 0.1900 0.5164 0.180 Uiso 1 1 calc R
H70C H 0.9456 0.0927 0.4925 0.180 Uiso 1 1 calc R
C71 C 0.7865(14) 0.2492(9) 0.5524(7) 0.121(7) Uani 1 1 d .
H71A H 0.7472 0.2202 0.5136 0.182 Uiso 1 1 calc R
H71B H 0.8423 0.2805 0.5423 0.182 Uiso 1 1 calc R
H71C H 0.7455 0.2875 0.5757 0.182 Uiso 1 1 calc R
C74 C 0.9877(12) 0.0111(9) 0.6278(8) 0.111(6) Uani 1 1 d .
H74A H 1.0469 0.0268 0.6112 0.167 Uiso 1 1 calc R
H74B H 0.9575 -0.0410 0.6025 0.167 Uiso 1 1 calc R
H74C H 1.0056 0.0038 0.6712 0.167 Uiso 1 1 calc R
C72 C 0.6888(10) 0.1950(10) 0.6702(8) 0.119(7) Uani 1 1 d .
H72A H 0.6857 0.2539 0.6675 0.178 Uiso 1 1 calc R
H72B H 0.6940 0.1885 0.7140 0.178 Uiso 1 1 calc R
H72C H 0.6290 0.1648 0.6465 0.178 Uiso 1 1 calc R
H64A H 0.7582 0.8757 0.9659 0.178 Uiso 1 1 d R
H64B H 0.6941 0.8533 1.0170 0.178 Uiso 1 1 d R
H64C H 0.6498 0.9086 0.9675 0.178 Uiso 1 1 d R
C62 C 0.438(2) 0.815(2) 0.8849(16) 0.281(15) Uani 1 1 d U
H62A H 0.3822 0.8444 0.8682 0.422 Uiso 1 1 calc R
H62B H 0.4493 0.8298 0.9306 0.422 Uiso 1 1 calc R
H62C H 0.4223 0.7548 0.8729 0.422 Uiso 1 1 calc R
C86 C 0.7071(11) 0.9775(16) 0.5099(11) 0.209(11) Uiso 1 1 d D
H86A H 0.6967 0.9295 0.4759 0.313 Uiso 1 1 calc R
H86B H 0.7609 0.9678 0.5417 0.313 Uiso 1 1 calc R
H86C H 0.7241 1.0270 0.4934 0.313 Uiso 1 1 calc R
C88 C 0.5202(10) 0.9576(5) 0.4963(11) 0.178(10) Uiso 1 1 d D
H88A H 0.5304 0.9351 0.4529 0.214 Uiso 1 1 calc R
H88B H 0.4813 0.9170 0.5130 0.214 Uiso 1 1 calc R
C89A C 0.7209(9) 1.0976(6) 0.2051(6) 0.030(3) Uiso 0.70 1 d PD
C90A C 0.7533(10) 1.0103(7) 0.1978(9) 0.080(5) Uiso 0.70 1 d PD
C92A C 0.5923(13) 0.9525(13) 0.1325(12) 0.141(9) Uiso 0.70 1 d PD
C93A C 0.5187(19) 0.879(2) 0.1057(18) 0.242(19) Uiso 0.70 1 d PD
C89B C 0.357(2) 0.9437(14) -0.0147(13) 0.030(3) Uiso 0.30 1 d PD
C90B C 0.3013(19) 0.8657(19) -0.0066(18) 0.080(5) Uiso 0.30 1 d PD
C92B C 0.452(3) 0.863(2) 0.074(2) 0.141(9) Uiso 0.30 1 d PD
Cl1 Cl 0.7531(2) 0.5958(2) 0.21223(15) 0.0701(9) Uani 1 1 d .
Cl2 Cl 0.9104(3) 0.5501(2) 0.13409(16) 0.0798(10) Uani 1 1 d .
Co1 Co 0.92820(10) 0.19943(9) 0.67069(6) 0.0392(4) Uani 1 1 d .
F15 F 1.0243(5) 0.8925(4) 0.7568(3) 0.0556(17) Uani 1 1 d .
F14 F 1.0940(5) 0.8449(4) 0.6467(3) 0.069(2) Uani 1 1 d .
F12 F 1.0457(4) 0.5593(3) 0.6622(3) 0.0502(16) Uani 1 1 d .
F11 F 0.9789(4) 0.6049(3) 0.7732(3) 0.0467(15) Uani 1 1 d .
F30 F 0.3491(4) 0.7236(3) 0.7210(3) 0.0456(15) Uani 1 1 d .
F28 F 0.2847(5) 0.4344(4) 0.6374(3) 0.0599(18) Uani 1 1 d .
F27 F 0.4334(5) 0.4418(4) 0.5640(3) 0.0596(17) Uani 1 1 d .
F26 F 0.5384(4) 0.5842(3) 0.5679(3) 0.0438(15) Uani 1 1 d .
F21 F 0.6142(4) 0.9126(3) 0.7234(3) 0.0538(17) Uani 1 1 d .
F25 F 0.3100(4) 0.7832(4) 0.6025(3) 0.0535(16) Uani 1 1 d .
F24 F 0.2380(5) 0.9351(4) 0.6025(4) 0.081(2) Uani 1 1 d .
F29 F 0.2456(4) 0.5787(4) 0.7168(3) 0.0550(17) Uani 1 1 d .
F16 F 0.7524(4) 0.7895(3) 0.6811(3) 0.0401(14) Uani 1 1 d .
F17 F 0.8618(4) 0.7984(4) 0.5897(3) 0.0644(19) Uani 1 1 d .
F18 F 0.7780(5) 0.7747(5) 0.4645(3) 0.086(2) Uani 1 1 d .
F19 F 0.5757(5) 0.7440(4) 0.4333(3) 0.069(2) Uani 1 1 d .
F20 F 0.4603(4) 0.7306(4) 0.5233(3) 0.0452(15) Uani 1 1 d .
F6 F 0.8855(5) 0.7515(4) 0.9579(3) 0.0553(17) Uani 1 1 d .
F7 F 0.9786(5) 0.6793(5) 1.0499(3) 0.075(2) Uani 1 1 d .
F8 F 1.1688(6) 0.6227(5) 1.0424(3) 0.085(2) Uani 1 1 d .
F9 F 1.2587(6) 0.6393(5) 0.9392(3) 0.091(3) Uani 1 1 d .
F10 F 1.1658(5) 0.7110(5) 0.8470(3) 0.071(2) Uani 1 1 d .
F5 F 1.1091(5) 0.8953(4) 0.9159(3) 0.075(2) Uani 1 1 d .
F3 F 0.9161(7) 1.1321(4) 0.9322(3) 0.088(3) Uani 1 1 d .
F2 F 0.7592(6) 1.0393(4) 0.8573(3) 0.074(2) Uani 1 1 d .
F1 F 0.7743(5) 0.8788(3) 0.8097(3) 0.0553(17) Uani 1 1 d .
F13 F 1.1066(5) 0.6794(4) 0.5980(3) 0.0602(18) Uani 1 1 d .
F23 F 0.3483(5) 1.0775(4) 0.6648(5) 0.099(3) Uani 1 1 d .
F22 F 0.5364(5) 1.0630(4) 0.7262(4) 0.084(2) Uani 1 1 d .
F4 F 1.0914(6) 1.0579(4) 0.9597(4) 0.090(2) Uani 1 1 d .
N1 N 0.6543(6) 0.5659(5) 0.7907(4) 0.0341(19) Uani 1 1 d .
O2 O 0.5825(4) 0.7417(4) 0.7229(3) 0.0318(15) Uani 1 1 d .
O1 O 0.8473(5) 0.7316(4) 0.8255(3) 0.0337(16) Uani 1 1 d .
O3 O 0.7478(5) 0.6212(4) 0.6969(3) 0.0362(16) Uani 1 1 d .
O4 O 0.6195(6) 0.7921(5) 0.8707(3) 0.061(2) Uani 1 1 d U
C91A C 0.6844(8) 0.9337(5) 0.1744(5) 0.017(2) Uiso 0.70 1 d PD
C91B C 0.3632(18) 0.8125(13) 0.0327(11) 0.017(2) Uiso 0.30 1 d PD
U1 U 0.70381(3) 0.71157(3) 0.779991(19) 0.03528(14) Uani 1 1 d .
C87 C 0.6144(10) 0.9903(10) 0.5389(6) 0.092(5) Uiso 1 1 d D
H87A H 0.6097 1.0504 0.5536 0.111 Uiso 1 1 calc R
H87B H 0.6198 0.9631 0.5760 0.111 Uiso 1 1 calc R

loop_
_atom_site_aniso_label
_atom_site_aniso_U_11
_atom_site_aniso_U_22
_atom_site_aniso_U_33
_atom_site_aniso_U_23
_atom_site_aniso_U_13
_atom_site_aniso_U_12
C64 0.132(18) 0.180(19) 0.155(16) -0.028(14) -0.013(14) 0.000(15)
B2 0.027(6) 0.038(7) 0.028(6) 0.001(5) 0.005(5) 0.005(5)
B1 0.040(7) 0.038(7) 0.028(6) 0.010(5) 0.000(5) -0.005(6)
C85 0.066(9) 0.066(9) 0.077(9) 0.020(7) 0.010(7) -0.002(7)
C37 0.029(6) 0.035(6) 0.029(5) 0.006(4) 0.007(5) -0.004(5)
C53 0.030(6) 0.027(5) 0.036(6) -0.003(4) 0.004(5) -0.005(4)
C47 0.028(6) 0.045(6) 0.037(6) 0.010(5) 0.017(5) 0.010(5)
C19 0.035(6) 0.031(6) 0.033(6) 0.006(4) 0.006(5) 0.005(5)
C20 0.032(6) 0.033(6) 0.043(7) 0.005(5) 0.009(5) 0.001(5)
C52 0.049(7) 0.036(6) 0.051(7) 0.002(5) 0.016(6) -0.007(5)
C38 0.040(6) 0.046(7) 0.041(6) 0.009(5) 0.014(5) 0.010(5)
C39 0.046(7) 0.066(8) 0.050(7) 0.009(6) 0.025(6) -0.006(6)
C42 0.038(6) 0.031(6) 0.040(6) 0.007(5) 0.005(5) -0.005(5)
C55 0.025(5) 0.032(6) 0.031(5) 0.002(4) 0.006(4) 0.003(4)
C14 0.033(6) 0.033(6) 0.031(6) 0.006(5) 0.000(5) -0.007(5)
C13 0.031(6) 0.031(6) 0.031(5) 0.007(4) -0.001(4) -0.004(4)
C7 0.042(6) 0.029(6) 0.031(6) -0.002(4) -0.003(5) -0.002(5)
C36 0.031(6) 0.049(7) 0.032(6) 0.014(5) 0.004(5) 0.014(5)
C26 0.032(6) 0.034(6) 0.059(7) 0.009(5) 0.017(5) 0.004(5)
C60 0.027(6) 0.048(7) 0.028(6) 0.001(5) -0.001(4) 0.000(5)
C25 0.023(5) 0.043(6) 0.036(6) 0.006(5) 0.006(5) 0.002(5)
C15 0.021(5) 0.039(6) 0.047(7) -0.004(5) -0.001(5) 0.001(5)
C31 0.025(5) 0.037(6) 0.034(6) 0.004(5) 0.001(4) 0.003(5)
C48 0.031(6) 0.045(7) 0.050(7) 0.001(5) 0.006(5) -0.003(5)
C18 0.036(6) 0.033(6) 0.040(6) -0.002(5) 0.006(5) 0.001(5)
C34 0.041(7) 0.056(8) 0.033(6) 0.015(5) -0.004(5) -0.007(6)
C6 0.053(8) 0.045(7) 0.039(6) 0.014(5) 0.001(6) -0.006(6)
C2 0.049(7) 0.029(6) 0.034(6) 0.002(5) 0.005(5) -0.003(5)
C76 0.042(7) 0.049(7) 0.044(7) 0.007(5) 0.012(5) 0.011(6)
C54 0.034(6) 0.035(6) 0.035(6) -0.003(5) 0.008(5) 0.009(5)
C1 0.045(7) 0.038(6) 0.022(5) -0.002(4) 0.003(5) -0.010(5)
C45 0.039(6) 0.043(6) 0.043(6) 0.012(5) -0.010(5) -0.008(5)
C58 0.036(6) 0.065(8) 0.029(6) -0.002(5) 0.012(5) 0.017(6)
C33 0.056(7) 0.033(6) 0.038(6) 0.004(5) -0.004(6) 0.011(6)
C77 0.051(7) 0.051(7) 0.044(7) 0.011(6) 0.008(6) 0.006(6)
C17 0.054(7) 0.039(7) 0.046(7) 0.014(5) 0.025(6) 0.000(5)
C51 0.071(9) 0.041(7) 0.046(7) 0.010(6) 0.021(6) -0.002(6)
C32 0.029(6) 0.038(6) 0.034(6) 0.010(5) 0.000(5) -0.006(5)
C56 0.049(7) 0.038(6) 0.036(6) 0.005(5) 0.009(5) 0.007(5)
C66 0.078(9) 0.041(7) 0.054(8) 0.003(6) -0.008(7) -0.013(7)
C29 0.034(7) 0.071(9) 0.069(8) 0.032(7) 0.016(6) 0.023(7)
C46 0.019(5) 0.046(7) 0.034(6) 0.005(5) 0.001(4) 0.002(5)
C59 0.030(6) 0.061(7) 0.037(6) 0.007(5) 0.010(5) 0.000(5)
C57 0.040(6) 0.044(6) 0.032(6) -0.003(5) 0.005(5) 0.007(5)
C79 0.048(7) 0.061(8) 0.057(8) 0.010(6) 0.015(6) 0.006(6)
C8 0.045(7) 0.040(6) 0.034(6) -0.003(5) 0.006(5) -0.001(5)
C30 0.053(7) 0.030(6) 0.054(7) 0.008(5) 0.017(6) 0.004(6)
C75 0.051(7) 0.054(7) 0.044(7) 0.002(6) 0.014(6) 0.010(6)
C50 0.062(8) 0.039(7) 0.062(8) 0.001(6) 0.024(7) -0.009(6)
C35 0.029(6) 0.044(7) 0.042(6) 0.016(5) -0.007(5) -0.004(5)
C22 0.070(9) 0.059(8) 0.043(7) 0.012(6) 0.037(7) 0.008(7)
C24 0.042(7) 0.041(6) 0.039(6) 0.007(5) 0.005(5) -0.002(5)
C21 0.033(7) 0.057(8) 0.062(8) 0.012(6) 0.020(6) 0.007(6)
C67 0.048(8) 0.063(9) 0.065(9) -0.002(7) 0.003(7) -0.002(7)
C68 0.072(9) 0.055(8) 0.053(8) 0.015(6) 0.009(7) -0.012(7)
C11 0.066(9) 0.069(9) 0.046(8) 0.003(7) -0.003(7) 0.014(7)
C69 0.059(8) 0.043(7) 0.055(8) 0.012(6) 0.009(6) 0.003(6)
C41 0.051(7) 0.051(7) 0.035(6) 0.010(5) -0.005(5) -0.003(6)
C4 0.113(12) 0.024(7) 0.042(7) 0.001(5) 0.028(8) 0.000(7)
C49 0.045(7) 0.050(8) 0.071(9) 0.008(7) 0.018(7) -0.005(6)
C5 0.086(10) 0.036(7) 0.039(7) -0.005(5) 0.005(7) -0.026(7)
C3 0.073(9) 0.030(6) 0.044(7) 0.005(5) 0.024(6) 0.009(6)
C23 0.057(8) 0.042(7) 0.040(7) 0.008(5) 0.020(6) 0.002(6)
C78 0.035(7) 0.085(9) 0.042(7) -0.002(7) 0.003(5) 0.010(6)
C9 0.062(8) 0.046(7) 0.031(6) 0.011(5) -0.003(6) -0.014(6)
C43 0.040(7) 0.083(9) 0.047(7) -0.008(6) 0.008(6) 0.009(6)
C81 0.074(9) 0.048(7) 0.053(8) 0.009(6) 0.018(7) -0.008(6)
C16 0.036(6) 0.056(8) 0.036(6) 0.006(5) 0.012(5) 0.011(6)
C12 0.050(7) 0.055(7) 0.041(7) 0.007(6) 0.005(6) 0.002(6)
C27 0.036(7) 0.040(7) 0.088(9) 0.011(6) 0.013(6) -0.006(6)
C82 0.068(8) 0.038(7) 0.076(9) -0.002(6) 0.009(7) 0.002(6)
C65 0.072(9) 0.070(9) 0.056(8) 0.001(7) 0.023(7) -0.015(8)
C10 0.087(10) 0.039(7) 0.043(7) 0.011(6) -0.008(7) 0.014(7)
C44 0.107(12) 0.128(14) 0.047(8) 0.016(8) 0.023(8) 0.018(10)
C28 0.058(9) 0.029(7) 0.108(11) 0.015(7) 0.030(8) 0.008(6)
C40 0.050(8) 0.088(9) 0.025(6) 0.011(6) 0.009(6) 0.002(7)
C80 0.049(7) 0.074(9) 0.067(8) 0.008(7) 0.009(6) 0.020(7)
C83 0.067(9) 0.108(11) 0.049(8) -0.001(7) 0.017(7) 0.014(8)
C84 0.097(12) 0.107(12) 0.078(10) 0.044(9) 0.028(9) 0.029(10)
C73 0.117(14) 0.101(13) 0.112(13) 0.049(11) 0.033(11) -0.028(11)
C61 0.062(8) 0.134(13) 0.062(8) -0.003(8) 0.017(7) 0.018(8)
C63 0.087(11) 0.164(15) 0.060(7) -0.032(9) -0.001(8) 0.047(10)
C70 0.162(17) 0.120(14) 0.065(10) -0.023(10) 0.036(11) -0.051(13)
C71 0.20(2) 0.059(10) 0.088(12) 0.012(9) -0.053(12) 0.009(11)
C74 0.112(13) 0.058(10) 0.149(16) -0.007(10) -0.005(12) 0.023(10)
C72 0.055(9) 0.130(15) 0.157(17) -0.032(12) 0.038(10) -0.004(10)
C62 0.219(19) 0.29(4) 0.31(4) 0.00(3) 0.03(2) -0.01(2)
Cl1 0.071(2) 0.074(2) 0.063(2) 0.0096(17) 0.0039(17) 0.0050(18)
Cl2 0.087(3) 0.090(3) 0.068(2) 0.0189(19) 0.025(2) -0.017(2)
Co1 0.0370(8) 0.0403(8) 0.0447(9) 0.0138(7) 0.0115(7) 0.0104(7)
F15 0.081(5) 0.037(4) 0.054(4) 0.006(3) 0.031(3) 0.002(3)
F14 0.095(5) 0.060(4) 0.064(4) 0.017(4) 0.046(4) 0.002(4)
F12 0.054(4) 0.039(4) 0.054(4) -0.004(3) 0.009(3) 0.008(3)
F11 0.058(4) 0.033(3) 0.047(4) 0.003(3) 0.006(3) -0.001(3)
F30 0.046(4) 0.046(4) 0.049(4) 0.008(3) 0.020(3) 0.010(3)
F28 0.059(4) 0.046(4) 0.072(5) 0.018(3) -0.006(3) -0.023(3)
F27 0.080(5) 0.037(3) 0.055(4) -0.007(3) 0.007(4) -0.004(3)
F26 0.049(4) 0.037(3) 0.045(3) 0.000(3) 0.016(3) 0.002(3)
F21 0.037(4) 0.032(3) 0.087(5) 0.004(3) 0.000(3) 0.000(3)
F25 0.043(4) 0.050(4) 0.067(4) 0.017(3) -0.004(3) 0.007(3)
F24 0.042(4) 0.075(5) 0.138(7) 0.054(5) 0.012(4) 0.019(4)
F29 0.032(3) 0.070(4) 0.073(4) 0.036(4) 0.014(3) 0.001(3)
F16 0.032(3) 0.045(3) 0.043(4) 0.011(3) 0.004(3) -0.004(3)
F17 0.036(4) 0.087(5) 0.080(5) 0.029(4) 0.023(3) 0.004(4)
F18 0.082(5) 0.123(7) 0.070(5) 0.034(5) 0.052(4) 0.013(5)
F19 0.096(5) 0.081(5) 0.030(4) 0.008(3) 0.013(4) 0.012(4)
F20 0.035(3) 0.059(4) 0.039(3) 0.008(3) -0.002(3) -0.001(3)
F6 0.054(4) 0.069(4) 0.045(4) 0.011(3) 0.014(3) -0.003(3)
F7 0.091(5) 0.095(6) 0.044(4) 0.030(4) 0.014(4) -0.018(4)
F8 0.116(6) 0.088(6) 0.051(4) 0.030(4) -0.015(4) 0.022(5)
F9 0.071(5) 0.132(7) 0.067(5) 0.015(5) -0.005(4) 0.047(5)
F10 0.043(4) 0.129(6) 0.043(4) 0.018(4) 0.006(3) 0.012(4)
F5 0.059(5) 0.064(5) 0.092(6) 0.013(4) -0.017(4) -0.028(4)
F3 0.164(8) 0.031(4) 0.070(5) -0.005(3) 0.041(5) -0.008(4)
F2 0.103(6) 0.040(4) 0.083(5) 0.010(4) 0.027(4) 0.019(4)
F1 0.059(4) 0.032(3) 0.069(4) 0.009(3) -0.010(3) 0.009(3)
F13 0.063(4) 0.067(4) 0.055(4) 0.000(3) 0.034(3) 0.010(4)
F23 0.076(5) 0.042(4) 0.191(9) 0.029(5) 0.047(6) 0.028(4)
F22 0.063(5) 0.026(4) 0.156(7) -0.005(4) 0.017(5) 0.001(3)
F4 0.113(6) 0.056(5) 0.084(5) -0.011(4) -0.002(5) -0.040(5)
N1 0.034(5) 0.037(5) 0.031(5) 0.006(4) 0.007(4) 0.000(4)
O2 0.029(4) 0.035(4) 0.031(4) 0.000(3) 0.012(3) 0.000(3)
O1 0.045(4) 0.030(4) 0.027(4) 0.002(3) 0.009(3) 0.005(3)
O3 0.045(4) 0.031(4) 0.031(4) 0.000(3) 0.008(3) 0.000(3)
O4 0.069(5) 0.076(6) 0.043(4) 0.015(4) 0.013(4) 0.018(4)
U1 0.0367(2) 0.0348(2) 0.0325(2) 0.00106(16) 0.00474(16) 0.00297(17)

loop_
_atom_type_symbol
_atom_type_description
_atom_type_scat_dispersion_real
_atom_type_scat_dispersion_imag
_atom_type_scat_source
C C 0.0033 0.0016 'International Tables Vol C Tables 4.2.6.8 and 6.1.1.4'
B B 0.0013 0.0007 'International Tables Vol C Tables 4.2.6.8 and 6.1.1.4'
N N 0.0061 0.0033 'International Tables Vol C Tables 4.2.6.8 and 6.1.1.4'
O O 0.0106 0.0060 'International Tables Vol C Tables 4.2.6.8 and 6.1.1.4'
F F 0.0171 0.0103 'International Tables Vol C Tables 4.2.6.8 and 6.1.1.4'
Co Co 0.3494 0.9721 'International Tables Vol C Tables 4.2.6.8 and 6.1.1.4'
U U -9.6767 9.6646 'International Tables Vol C Tables 4.2.6.8 and 6.1.1.4'
Cl Cl 0.1484 0.1585 'International Tables Vol C Tables 4.2.6.8 and 6.1.1.4'
H H 0.0000 0.0000 'International Tables Vol C Tables 4.2.6.8 and 6.1.1.4'

loop_
_geom_angle_atom_site_label_1
_geom_angle_atom_site_label_2
_geom_angle_atom_site_label_3
_geom_angle
_geom_angle_site_symmetry_1
O2 B2 C19 112.0(8) .
O2 B2 C25 111.8(8) .
C19 B2 C25 102.3(8) .
O2 B2 C31 103.8(8) .
C19 B2 C31 112.8(7) .
C25 B2 C31 114.4(8) .
O1 B1 C1 108.5(8) .
O1 B1 C13 106.4(8) .
C1 B1 C13 112.5(8) .
O1 B1 C7 109.3(8) .
C1 B1 C7 109.2(8) .
C13 B1 C7 110.9(8) .
Cl1 C85 Cl2 113.6(7) .
C38 C37 C42 120.9(9) .
C38 C37 N1 120.1(9) .
C42 C37 N1 118.8(8) .
C54 C53 C46 126.2(9) .
C52 C47 C48 118.6(10) .
C52 C47 C46 122.0(9) .
C48 C47 C46 119.3(9) .
C20 C19 C24 113.8(9) .
C20 C19 B2 124.4(8) .
C24 C19 B2 121.7(9) .
F16 C20 C19 122.2(8) .
F16 C20 C21 114.1(9) .
C19 C20 C21 123.8(10) .
C47 C52 C51 120.2(11) .
C39 C38 C37 117.1(10) .
C39 C38 C43 121.7(9) .
C37 C38 C43 121.1(9) .
C40 C39 C38 123.2(10) .
C41 C42 C37 118.0(9) .
C41 C42 C45 121.3(9) .
C37 C42 C45 120.7(9) .
C60 C55 C56 118.4(9) .
C60 C55 C54 119.0(9) .
C56 C55 C54 122.6(9) .
C15 C14 F11 116.3(9) .
C15 C14 C13 125.4(10) .
F11 C14 C13 118.3(8) .
C18 C13 C14 112.1(8) .
C18 C13 B1 128.0(9) .
C14 C13 B1 119.8(9) .
C8 C7 C12 113.6(9) .
C8 C7 B1 120.1(9) .
C12 C7 B1 126.3(9) .
F30 C36 C35 116.6(9) .
F30 C36 C31 120.2(9) .
C35 C36 C31 123.2(9) .
F21 C26 C27 115.3(10) .
F21 C26 C25 119.5(9) .
C27 C26 C25 125.2(10) .
C55 C60 C59 121.4(9) .
C26 C25 C30 113.2(9) .
C26 C25 B2 120.0(8) .
C30 C25 B2 126.5(9) .
C16 C15 C14 119.5(9) .
C16 C15 F12 119.9(9) .
C14 C15 F12 120.7(10) .
C32 C31 C36 114.6(9) .
C32 C31 B2 124.7(8) .
C36 C31 B2 118.8(8) .
C49 C48 C47 121.6(11) .
F15 C18 C13 119.6(8) .
F15 C18 C17 116.1(9) .
C13 C18 C17 124.4(9) .
F28 C34 C35 124.4(10) .
F28 C34 C33 118.5(10) .
C35 C34 C33 117.0(10) .
F5 C6 C5 116.6(11) .
F5 C6 C1 119.3(10) .
C5 C6 C1 124.1(11) .
C1 C2 F1 120.6(8) .
C1 C2 C3 125.4(10) .
F1 C2 C3 113.9(10) .
C77 C76 C75 106.8(9) .
C77 C76 C81 126.6(10) .
C75 C76 C81 126.1(9) .
C77 C76 Co1 70.3(6) .
C75 C76 Co1 69.6(6) .
C81 C76 Co1 130.8(8) .
O3 C54 C53 122.4(8) .
O3 C54 C55 114.2(9) .
C53 C54 C55 123.1(9) .
C2 C1 C6 111.5(9) .
C2 C1 B1 124.7(9) .
C6 C1 B1 123.7(9) .
C57 C58 C59 119.6(9) .
F27 C33 C32 120.3(10) .
F27 C33 C34 119.8(10) .
C32 C33 C34 119.9(9) .
C78 C77 C76 108.2(10) .
C78 C77 C82 124.9(10) .
C76 C77 C82 126.8(10) .
C78 C77 Co1 69.7(6) .
C76 C77 Co1 68.6(6) .
C82 C77 Co1 129.3(8) .
F14 C17 C16 119.9(9) .
F14 C17 C18 120.7(9) .
C16 C17 C18 119.5(10) .
C50 C51 C52 117.9(11) .
F26 C32 C31 121.8(9) .
F26 C32 C33 115.0(9) .
C31 C32 C33 123.2(9) .
C57 C56 C55 120.8(10) .
C67 C66 C65 105.9(11) .
C67 C66 C71 127.9(14) .
C65 C66 C71 125.7(14) .
C67 C66 Co1 70.6(7) .
C65 C66 Co1 69.2(7) .
C71 C66 Co1 130.6(9) .
F24 C29 C30 120.5(12) .
F24 C29 C28 119.2(11) .
C30 C29 C28 120.2(11) .
N1 C46 C53 122.4(9) .
N1 C46 C47 123.2(9) .
C53 C46 C47 114.4(8) .
C58 C59 C60 119.5(10) .
C58 C57 C56 120.3(10) .
C78 C79 C75 108.3(10) .
C78 C79 C84 127.2(11) .
C75 C79 C84 124.4(10) .
C78 C79 Co1 70.1(7) .
C75 C79 Co1 68.9(6) .
C84 C79 Co1 129.5(9) .
F6 C8 C9 116.0(9) .
F6 C8 C7 118.7(9) .
C9 C8 C7 125.3(10) .
F25 C30 C29 115.5(10) .
F25 C30 C25 120.9(9) .
C29 C30 C25 123.6(11) .
C76 C75 C79 107.8(9) .
C76 C75 C80 126.0(10) .
C79 C75 C80 126.1(10) .
C76 C75 Co1 69.1(6) .
C79 C75 Co1 70.0(6) .
C80 C75 Co1 128.3(8) .
C49 C50 C51 122.3(11) .
C34 C35 F29 117.6(9) .
C34 C35 C36 122.0(10) .
F29 C35 C36 120.3(9) .
F18 C22 C23 119.9(11) .
F18 C22 C21 119.3(11) .
C23 C22 C21 120.8(10) .
F20 C24 C23 117.0(9) .
F20 C24 C19 119.1(9) .
C23 C24 C19 123.9(10) .
F17 C21 C22 120.6(10) .
F17 C21 C20 120.4(10) .
C22 C21 C20 119.0(10) .
C66 C67 C68 109.6(11) .
C66 C67 C72 126.2(14) .
C68 C67 C72 124.2(13) .
C66 C67 Co1 69.0(7) .
C68 C67 Co1 70.1(7) .
C72 C67 Co1 127.0(9) .
C69 C68 C67 107.2(11) .
C69 C68 C73 126.3(13) .
C67 C68 C73 126.4(13) .
C69 C68 Co1 69.2(7) .
C67 C68 Co1 68.9(7) .
C73 C68 Co1 130.4(9) .
C10 C11 F9 120.5(11) .
C10 C11 C12 119.8(11) .
F9 C11 C12 119.5(11) .
C65 C69 C68 107.9(11) .
C65 C69 C74 126.0(13) .
C68 C69 C74 126.0(13) .
C65 C69 Co1 69.2(7) .
C68 C69 Co1 70.4(7) .
C74 C69 Co1 129.9(9) .
C40 C41 C42 122.7(10) .
C5 C4 F3 120.0(13) .
C5 C4 C3 118.6(10) .
F3 C4 C3 121.4(13) .
C50 C49 C48 119.4(12) .
C4 C5 F4 121.2(11) .
C4 C5 C6 120.1(11) .
F4 C5 C6 118.8(12) .
C4 C3 F2 119.0(10) .
C4 C3 C2 120.3(11) .
F2 C3 C2 120.7(11) .
F19 C23 C22 120.9(10) .
F19 C23 C24 120.4(10) .
C22 C23 C24 118.7(10) .
C79 C78 C77 108.8(10) .
C79 C78 C83 125.6(12) .
C77 C78 C83 125.4(11) .
C79 C78 Co1 70.1(7) .
C77 C78 Co1 69.7(6) .
C83 C78 Co1 129.1(9) .
F7 C9 C8 120.5(11) .
F7 C9 C10 120.5(10) .
C8 C9 C10 119.0(11) .
F13 C16 C15 121.2(10) .
F13 C16 C17 119.6(10) .
C15 C16 C17 119.2(9) .
F10 C12 C7 122.0(10) .
F10 C12 C11 114.7(10) .
C7 C12 C11 123.3(11) .
F22 C27 C26 122.6(11) .
F22 C27 C28 117.2(11) .
C26 C27 C28 120.2(11) .
C69 C65 C66 109.4(11) .
C69 C65 C70 126.3(14) .
C66 C65 C70 124.3(14) .
C69 C65 Co1 70.4(7) .
C66 C65 Co1 69.0(7) .
C70 C65 Co1 128.4(9) .
F8 C10 C11 120.7(12) .
F8 C10 C9 120.3(12) .
C11 C10 C9 118.9(11) .
F23 C28 C27 122.8(12) .
F23 C28 C29 119.5(12) .
C27 C28 C29 117.6(11) .
C41 C40 C39 118.0(10) .
C41 C40 C44 120.9(11) .
C39 C40 C44 121.0(11) .
O4 C61 C62 117.5(18) .
O4 C63 C64 116.5(19) .
C88 C88 C87 91.5(13) 2_676
C89A C90A C91A 124.4(9) .
C93A C92A C91A 116.0(11) .
C89B C90B C91B 113.3(10) .
C93B C92B C91B 112.7(11) .
C66 Co1 C65 41.8(5) .
C66 Co1 C69 69.8(5) .
C65 Co1 C69 40.4(5) .
C66 Co1 C67 40.4(5) .
C65 Co1 C67 67.9(5) .
C69 Co1 C67 68.4(5) .
C66 Co1 C68 69.3(5) .
C65 Co1 C68 67.9(5) .
C69 Co1 C68 40.4(4) .
C67 Co1 C68 41.0(5) .
C66 Co1 C76 112.3(5) .
C65 Co1 C76 111.0(5) .
C69 Co1 C76 136.6(4) .
C67 Co1 C76 142.2(5) .
C68 Co1 C76 176.4(5) .
C66 Co1 C75 143.7(5) .
C65 Co1 C75 114.2(5) .
C69 Co1 C75 110.5(4) .
C67 Co1 C75 175.6(5) .
C68 Co1 C75 135.6(5) .
C76 Co1 C75 41.4(4) .
C66 Co1 C79 173.9(5) .
C65 Co1 C79 143.8(5) .
C69 Co1 C79 113.3(5) .
C67 Co1 C79 134.9(5) .
C68 Co1 C79 109.4(5) .
C76 Co1 C79 69.4(4) .
C75 Co1 C79 41.1(4) .
C66 Co1 C78 134.7(5) .
C65 Co1 C78 176.4(5) .
C69 Co1 C78 141.9(5) .
C67 Co1 C78 109.7(5) .
C68 Co1 C78 112.3(5) .
C76 Co1 C78 69.1(5) .
C75 Co1 C78 68.3(4) .
C79 Co1 C78 39.8(4) .
C66 Co1 C77 109.2(5) .
C65 Co1 C77 137.2(5) .
C69 Co1 C77 177.3(5) .
C67 Co1 C77 112.6(5) .
C68 Co1 C77 141.9(5) .
C76 Co1 C77 41.1(4) .
C75 Co1 C77 68.6(4) .
C79 Co1 C77 67.9(4) .
C78 Co1 C77 40.6(4) .
C20 F16 U1 124.7(5) .
C2 F1 U1 131.2(5) .
C46 N1 C37 122.3(8) .
C46 N1 U1 130.8(7) .
C37 N1 U1 106.5(5) .
B2 O2 U1 154.2(5) .
B1 O1 U1 154.4(6) .
C54 O3 U1 138.1(6) .
C63 O4 C61 116.7(10) .
C63 O4 U1 122.0(8) .
C61 O4 U1 121.2(7) .
C90A C91A C92A 111.7(8) .
C90B C91B C92B 111.9(10) .
O2 U1 O1 153.3(2) .
O2 U1 O3 90.1(2) .
O1 U1 O3 93.2(2) .
O2 U1 N1 101.7(2) .
O1 U1 N1 104.6(2) .
O3 U1 N1 71.6(2) .
O2 U1 O4 84.3(2) .
O1 U1 O4 96.8(2) .
O3 U1 O4 167.4(3) .
N1 U1 O4 98.4(3) .
O2 U1 F1 90.9(2) .
O1 U1 F1 64.9(2) .
O3 U1 F1 122.2(2) .
N1 U1 F1 161.7(2) .
O4 U1 F1 69.4(2) .
O2 U1 F16 66.2(2) .
O1 U1 F16 91.1(2) .
O3 U1 F16 66.02(19) .
N1 U1 F16 135.5(2) .
O4 U1 F16 121.2(2) .
F1 U1 F16 61.98(17) .
C86 C87 C88 115.3(10) .

loop_
_geom_bond_atom_site_label_1
_geom_bond_atom_site_label_2
_geom_bond_distance
_geom_bond_site_symmetry_2
C64 C63 1.38(2) .
C93B C92B 1.496(11) .
B2 O2 1.453(12) .
B2 C19 1.655(14) .
B2 C25 1.658(14) .
B2 C31 1.661(15) .
B1 O1 1.473(13) .
B1 C1 1.642(15) .
B1 C13 1.652(14) .
B1 C7 1.676(15) .
C85 Cl1 1.720(12) .
C85 Cl2 1.760(12) .
C37 C38 1.389(12) .
C37 C42 1.399(13) .
C37 N1 1.443(11) .
C53 C54 1.384(13) .
C53 C46 1.433(12) .
C47 C52 1.371(14) .
C47 C48 1.396(13) .
C47 C46 1.500(14) .
C19 C20 1.386(13) .
C19 C24 1.414(13) .
C20 F16 1.371(11) .
C20 C21 1.394(13) .
C52 C51 1.426(14) .
C38 C39 1.384(13) .
C38 C43 1.483(14) .
C39 C40 1.374(15) .
C42 C41 1.388(13) .
C42 C45 1.514(13) .
C55 C60 1.354(13) .
C55 C56 1.397(13) .
C55 C54 1.489(12) .
C14 C15 1.354(13) .
C14 F11 1.369(10) .
C14 C13 1.400(13) .
C13 C18 1.375(13) .
C7 C8 1.377(13) .
C7 C12 1.380(14) .
C36 F30 1.337(10) .
C36 C35 1.379(14) .
C36 C31 1.386(12) .
C26 F21 1.337(11) .
C26 C27 1.363(14) .
C26 C25 1.376(13) .
C60 C59 1.395(12) .
C25 C30 1.409(14) .
C15 C16 1.353(14) .
C15 F12 1.361(11) .
C31 C32 1.383(12) .
C48 C49 1.371(14) .
C18 F15 1.355(11) .
C18 C17 1.381(13) .
C34 F28 1.344(12) .
C34 C35 1.350(14) .
C34 C33 1.411(14) .
C6 F5 1.357(12) .
C6 C5 1.391(15) .
C6 C1 1.401(13) .
C2 C1 1.362(13) .
C2 F1 1.369(11) .
C2 C3 1.380(13) .
C76 C77 1.443(14) .
C76 C75 1.445(14) .
C76 C81 1.467(14) .
C76 Co1 2.042(11) .
C54 O3 1.297(11) .
C58 C57 1.367(14) .
C58 C59 1.383(14) .
C33 F27 1.346(11) .
C33 C32 1.391(14) .
C77 C78 1.431(15) .
C77 C82 1.481(14) .
C77 Co1 2.065(11) .
C17 F14 1.344(11) .
C17 C16 1.367(14) .
C51 C50 1.385(15) .
C32 F26 1.343(10) .
C56 C57 1.379(13) .
C66 C67 1.389(16) .
C66 C65 1.428(17) .
C66 C71 1.507(17) .
C66 Co1 2.000(12) .
C29 F24 1.364(12) .
C29 C30 1.372(14) .
C29 C28 1.394(16) .
C46 N1 1.312(11) .
C79 C78 1.404(14) .
C79 C75 1.445(14) .
C79 C84 1.525(16) .
C79 Co1 2.063(12) .
C8 F6 1.362(11) .
C8 C9 1.366(14) .
C30 F25 1.363(11) .
C75 C80 1.525(14) .
C75 Co1 2.049(11) .
C50 C49 1.345(16) .
C35 F29 1.355(11) .
C22 F18 1.358(11) .
C22 C23 1.362(15) .
C22 C21 1.381(15) .
C24 F20 1.341(11) .
C24 C23 1.394(13) .
C21 F17 1.340(12) .
C67 C68 1.419(16) .
C67 C72 1.566(16) .
C67 Co1 2.020(12) .
C68 C69 1.401(15) .
C68 C73 1.501(16) .
C68 Co1 2.035(12) .
C11 C10 1.344(16) .
C11 F9 1.355(13) .
C11 C12 1.414(15) .
C69 C65 1.389(16) .
C69 C74 1.467(16) .
C69 Co1 2.018(11) .
C41 C40 1.344(14) .
C4 C5 1.339(17) .
C4 F3 1.339(12) .
C4 C3 1.347(16) .
C5 F4 1.354(13) .
C3 F2 1.356(12) .
C23 F19 1.324(12) .
C78 C83 1.503(15) .
C78 Co1 2.064(11) .
C9 F7 1.351(12) .
C9 C10 1.394(16) .
C16 F13 1.351(10) .
C12 F10 1.348(12) .
C27 F22 1.336(12) .
C27 C28 1.380(16) .
C65 C70 1.526(17) .
C65 Co1 2.003(12) .
C10 F8 1.338(12) .
C44 C40 1.502(15) .
C28 F23 1.346(12) .
C61 O4 1.423(14) .
C61 C62 1.54(3) .
C63 O4 1.374(15) .
C86 C87 1.472(9) .
C88 C88 1.473(10) 2_676
C88 C87 1.481(9) .
C89A C90A 1.470(9) .
C90A C91A 1.489(9) .
C92A C93A 1.495(10) .
C92A C91A 1.497(10) .
C89B C90B 1.493(10) .
C90B C91B 1.495(10) .
C92B C91B 1.503(10) .
F16 U1 2.789(5) .
F1 U1 2.762(6) .
N1 U1 2.474(8) .
O2 U1 2.025(6) .
O1 U1 2.029(6) .
O3 U1 2.256(6) .
O4 U1 2.566(7) .
